data_1555051
loop_
_publ_author_name
'Peng, Shao-Zheng'
'Sha, Chin-Kang'

_publ_section_title
;
 Stereoselective Total Syntheses of Guanacastepenes N and O.
;
_journal_issue 14
_journal_name_full 'Organic letters'
_journal_page_first 3486
_journal_page_last 3489
_journal_paper_doi 10.1021/acs.orglett.5b01498
_journal_volume 17
_journal_year 2015
_chemical_formula_sum 'C36 H55 N O7 Si2'
_chemical_formula_weight 669.99
_space_group_IT_number 2
_space_group_name_Hall '-P 1'
_space_group_name_H-M_alt 'P -1'
_symmetry_cell_setting triclinic
_symmetry_space_group_name_Hall '-P 1'
_symmetry_space_group_name_H-M 'P -1'
_atom_sites_solution_hydrogens geom
_atom_sites_solution_primary direct
_atom_sites_solution_secondary difmap
_audit_creation_method SHELXL-97
_cell_angle_alpha 91.3390(10)
_cell_angle_beta 96.6240(10)
_cell_angle_gamma 104.3570(10)
_cell_formula_units_Z 2
_cell_length_a 8.9128(3)
_cell_length_b 10.9914(3)
_cell_length_c 20.1840(6)
_cell_measurement_reflns_used 9930
_cell_measurement_temperature 100(2)
_cell_measurement_theta_max 26.4367
_cell_measurement_theta_min 2.7007
_cell_volume 1899.99(10)
_computing_cell_refinement 'SAINT V7.34A (Bruker AXS, 2006)'
_computing_data_collection 'APEX2 (Bruker AXS, 2010)'
_computing_data_reduction 'SAINT V7.34A (Bruker AXS, 2006)'
_computing_molecular_graphics 'SHELXTL (Sheldrick, 2008)'
_computing_publication_material SHELXTL
_computing_structure_refinement 'SHELXL-97 (Sheldrick, 2008)'
_computing_structure_solution 'SHELXS-97 (Sheldrick, 2008)'
_diffrn_ambient_temperature 100(2)
_diffrn_detector_area_resol_mean 8.3333
_diffrn_measured_fraction_theta_full 0.993
_diffrn_measured_fraction_theta_max 0.993
_diffrn_measurement_device_type 'Bruker APEX-II CCD'
_diffrn_measurement_method '\f and \w scans'
_diffrn_radiation_monochromator graphite
_diffrn_radiation_source 'fine-focus sealed tube'
_diffrn_radiation_type MoK\a
_diffrn_radiation_wavelength 0.71073
_diffrn_reflns_av_R_equivalents 0.0214
_diffrn_reflns_av_sigmaI/netI 0.0215
_diffrn_reflns_limit_h_max 11
_diffrn_reflns_limit_h_min -11
_diffrn_reflns_limit_k_max 11
_diffrn_reflns_limit_k_min -13
_diffrn_reflns_limit_l_max 25
_diffrn_reflns_limit_l_min -20
_diffrn_reflns_number 30192
_diffrn_reflns_theta_full 26.48
_diffrn_reflns_theta_max 26.48
_diffrn_reflns_theta_min 1.02
_exptl_absorpt_coefficient_mu 0.138
_exptl_absorpt_correction_T_max 0.7454
_exptl_absorpt_correction_T_min 0.7022
_exptl_absorpt_correction_type multi-scan
_exptl_absorpt_process_details 'SADABS V2008/1 (Bruker AXS)'
_exptl_crystal_colour Colorless
_exptl_crystal_density_diffrn 1.171
_exptl_crystal_density_meas ?
_exptl_crystal_density_method 'not measured'
_exptl_crystal_description Lump
_exptl_crystal_F_000 724
_exptl_crystal_size_max 0.30
_exptl_crystal_size_mid 0.30
_exptl_crystal_size_min 0.25
_refine_diff_density_max 0.393
_refine_diff_density_min -0.255
_refine_diff_density_rms 0.071
_refine_ls_extinction_method none
_refine_ls_goodness_of_fit_ref 1.080
_refine_ls_hydrogen_treatment constr
_refine_ls_matrix_type full
_refine_ls_number_parameters 427
_refine_ls_number_reflns 7793
_refine_ls_number_restraints 0
_refine_ls_restrained_S_all 1.080
_refine_ls_R_factor_all 0.0401
_refine_ls_R_factor_gt 0.0332
_refine_ls_shift/su_max 0.001
_refine_ls_shift/su_mean 0.000
_refine_ls_structure_factor_coef Fsqd
_refine_ls_weighting_details 'calc w=1/[\s^2^(Fo^2^)+(0.0528P)^2^+0.5875P] where P=(Fo^2^+2Fc^2^)/3'
_refine_ls_weighting_scheme calc
_refine_ls_wR_factor_gt 0.0911
_refine_ls_wR_factor_ref 0.1005
_reflns_number_gt 6822
_reflns_number_total 7793
_reflns_threshold_expression >2sigma(I)
_cod_data_source_file ol5b01498_si_009.cif
_cod_data_source_block mo_100743lt_0m
_cod_depositor_comments
;
The following automatic conversions were performed:

data item '_exptl_crystal_density_meas' value 'not measured' was
changed to '?' -- the value is perceived as not measured.

Automatic conversion script
Id: cif_fix_values 6909 2019-04-08 15:41:33Z antanas 
;
_cod_database_code 1555051

loop_
_symmetry_equiv_pos_as_xyz
'x, y, z'
'-x, -y, -z'

loop_
_atom_site_label
_atom_site_type_symbol
_atom_site_fract_x
_atom_site_fract_y
_atom_site_fract_z
_atom_site_U_iso_or_equiv
_atom_site_adp_type
_atom_site_occupancy
_atom_site_symmetry_multiplicity
_atom_site_calc_flag
_atom_site_refinement_flags
C1 C 0.44934(15) 0.82342(12) 0.04596(6) 0.0193(3) Uani 1 1 d .
C2 C 0.42642(14) 0.84610(11) 0.11688(6) 0.0162(2) Uani 1 1 d .
C3 C 0.29160(14) 0.81412(11) 0.14235(6) 0.0151(2) Uani 1 1 d .
C4 C 0.27630(13) 0.83987(11) 0.21356(6) 0.0154(2) Uani 1 1 d .
C5 C 0.26750(14) 0.74836(11) 0.25644(6) 0.0166(2) Uani 1 1 d .
C6 C 0.27148(14) 0.77535(12) 0.33049(6) 0.0194(3) Uani 1 1 d .
H6 H 0.2025 0.7025 0.3500 0.023 Uiso 1 1 calc R
C7 C 0.22018(16) 0.89397(13) 0.34439(7) 0.0228(3) Uani 1 1 d .
H7A H 0.2363 0.9149 0.3931 0.027 Uiso 1 1 calc R
H7B H 0.1076 0.8802 0.3286 0.027 Uiso 1 1 calc R
C8 C 0.31379(15) 1.00222(12) 0.30885(7) 0.0222(3) Uani 1 1 d .
H8A H 0.4262 1.0148 0.3246 0.027 Uiso 1 1 calc R
H8B H 0.2840 1.0803 0.3205 0.027 Uiso 1 1 calc R
C9 C 0.28653(14) 0.97805(11) 0.23256(6) 0.0179(3) Uani 1 1 d .
C10 C 0.42340(14) 1.06322(12) 0.20147(7) 0.0202(3) Uani 1 1 d .
H10A H 0.3911 1.0682 0.1532 0.024 Uiso 1 1 calc R
H10B H 0.4471 1.1492 0.2225 0.024 Uiso 1 1 calc R
C11 C 0.57138(14) 1.01508(12) 0.21030(7) 0.0218(3) Uani 1 1 d .
H11A H 0.5782 0.9772 0.2542 0.026 Uiso 1 1 calc R
H11B H 0.6630 1.0880 0.2113 0.026 Uiso 1 1 calc R
C12 C 0.58205(14) 0.91726(11) 0.15597(6) 0.0181(3) Uani 1 1 d .
C13 C 0.66930(15) 0.98183(13) 0.09893(7) 0.0250(3) Uani 1 1 d .
H13A H 0.6415 1.0620 0.0893 0.030 Uiso 1 1 calc R
H13B H 0.7837 0.9995 0.1113 0.030 Uiso 1 1 calc R
C14 C 0.61652(16) 0.88866(14) 0.03829(7) 0.0267(3) Uani 1 1 d .
H14A H 0.6226 0.9331 -0.0038 0.032 Uiso 1 1 calc R
H14B H 0.6816 0.8276 0.0385 0.032 Uiso 1 1 calc R
C15 C 0.09733(14) 0.81382(11) 0.05149(6) 0.0159(2) Uani 1 1 d .
C16 C -0.04103(14) 0.73336(11) 0.00942(6) 0.0164(2) Uani 1 1 d .
C17 C -0.10437(15) 0.78794(12) -0.04498(6) 0.0194(3) Uani 1 1 d .
H17 H -0.0561 0.8716 -0.0549 0.023 Uiso 1 1 calc R
C18 C -0.23724(15) 0.72066(12) -0.08449(7) 0.0225(3) Uani 1 1 d .
H18 H -0.2808 0.7566 -0.1220 0.027 Uiso 1 1 calc R
C19 C -0.30508(15) 0.60004(13) -0.06812(7) 0.0229(3) Uani 1 1 d .
C20 C -0.24380(16) 0.54219(13) -0.01535(7) 0.0275(3) Uani 1 1 d .
H20 H -0.2922 0.4582 -0.0060 0.033 Uiso 1 1 calc R
C21 C -0.10966(16) 0.61032(12) 0.02360(7) 0.0241(3) Uani 1 1 d .
H21 H -0.0644 0.5729 0.0601 0.029 Uiso 1 1 calc R
C22 C 0.27030(14) 0.61551(11) 0.23585(6) 0.0186(3) Uani 1 1 d .
H22A H 0.2395 0.6010 0.1870 0.022 Uiso 1 1 calc R
H22B H 0.3781 0.6061 0.2458 0.022 Uiso 1 1 calc R
C23 C -0.11627(16) 0.60274(13) 0.23635(8) 0.0281(3) Uani 1 1 d .
H23A H -0.0983 0.6540 0.2783 0.042 Uiso 1 1 calc R
H23B H -0.2288 0.5696 0.2234 0.042 Uiso 1 1 calc R
H23C H -0.0711 0.6547 0.2012 0.042 Uiso 1 1 calc R
C24 C -0.06308(18) 0.37128(14) 0.16856(7) 0.0290(3) Uani 1 1 d .
H24A H -0.0066 0.4184 0.1345 0.044 Uiso 1 1 calc R
H24B H -0.1754 0.3495 0.1533 0.044 Uiso 1 1 calc R
H24C H -0.0285 0.2942 0.1760 0.044 Uiso 1 1 calc R
C25 C -0.09071(15) 0.37333(12) 0.31996(7) 0.0226(3) Uani 1 1 d .
C26 C -0.02506(18) 0.25672(14) 0.32304(8) 0.0318(3) Uani 1 1 d .
H26A H 0.0893 0.2831 0.3285 0.048 Uiso 1 1 calc R
H26B H -0.0625 0.2044 0.2816 0.048 Uiso 1 1 calc R
H26C H -0.0600 0.2082 0.3610 0.048 Uiso 1 1 calc R
C27 C -0.26978(17) 0.33101(15) 0.31006(8) 0.0324(3) Uani 1 1 d .
H27A H -0.3056 0.2748 0.3452 0.049 Uiso 1 1 calc R
H27B H -0.3056 0.2864 0.2663 0.049 Uiso 1 1 calc R
H27C H -0.3124 0.4048 0.3124 0.049 Uiso 1 1 calc R
C28 C -0.03546(19) 0.45141(15) 0.38649(7) 0.0351(4) Uani 1 1 d .
H28A H -0.0754 0.5268 0.3850 0.053 Uiso 1 1 calc R
H28B H 0.0789 0.4762 0.3937 0.053 Uiso 1 1 calc R
H28C H -0.0746 0.4009 0.4232 0.053 Uiso 1 1 calc R
C29 C 0.4849(2) 0.55315(16) 0.39612(9) 0.0433(4) Uani 1 1 d .
H29A H 0.3793 0.5102 0.3757 0.065 Uiso 1 1 calc R
H29B H 0.5145 0.5080 0.4348 0.065 Uiso 1 1 calc R
H29C H 0.5585 0.5550 0.3634 0.065 Uiso 1 1 calc R
C30 C 0.36082(18) 0.71363(15) 0.49052(7) 0.0319(3) Uani 1 1 d .
H30A H 0.3582 0.7997 0.5030 0.048 Uiso 1 1 calc R
H30B H 0.4015 0.6752 0.5297 0.048 Uiso 1 1 calc R
H30C H 0.2550 0.6643 0.4740 0.048 Uiso 1 1 calc R
C31 C 0.69466(17) 0.81252(16) 0.45168(7) 0.0325(3) Uani 1 1 d .
C32 C 0.6923(2) 0.94812(19) 0.47007(10) 0.0503(5) Uani 1 1 d .
H32A H 0.7989 0.9977 0.4849 0.075 Uiso 1 1 calc R
H32B H 0.6276 0.9484 0.5061 0.075 Uiso 1 1 calc R
H32C H 0.6489 0.9849 0.4309 0.075 Uiso 1 1 calc R
C33 C 0.7960(2) 0.8160(2) 0.39527(10) 0.0507(5) Uani 1 1 d .
H33A H 0.7532 0.8557 0.3571 0.076 Uiso 1 1 calc R
H33B H 0.7970 0.7301 0.3817 0.076 Uiso 1 1 calc R
H33C H 0.9027 0.8646 0.4108 0.076 Uiso 1 1 calc R
C34 C 0.7663(3) 0.7565(3) 0.51265(11) 0.0733(7) Uani 1 1 d .
H34A H 0.7703 0.6705 0.5007 0.110 Uiso 1 1 calc R
H34B H 0.7021 0.7552 0.5490 0.110 Uiso 1 1 calc R
H34C H 0.8722 0.8080 0.5271 0.110 Uiso 1 1 calc R
C35 C 0.13318(15) 1.01019(12) 0.20496(7) 0.0222(3) Uani 1 1 d .
H35A H 0.1124 0.9906 0.1567 0.033 Uiso 1 1 calc R
H35B H 0.1427 1.0999 0.2140 0.033 Uiso 1 1 calc R
H35C H 0.0470 0.9605 0.2267 0.033 Uiso 1 1 calc R
C36 C 0.66827(15) 0.82431(13) 0.18813(7) 0.0234(3) Uani 1 1 d .
H36A H 0.6049 0.7748 0.2194 0.035 Uiso 1 1 calc R
H36B H 0.7687 0.8710 0.2122 0.035 Uiso 1 1 calc R
H36C H 0.6862 0.7679 0.1533 0.035 Uiso 1 1 calc R
N1 N -0.45141(14) 0.53065(12) -0.10853(7) 0.0315(3) Uani 1 1 d .
O1 O 0.35307(11) 0.76338(9) 0.00189(4) 0.0230(2) Uani 1 1 d .
O2 O 0.15182(9) 0.75082(8) 0.10274(4) 0.01602(18) Uani 1 1 d .
O3 O 0.15087(10) 0.92326(8) 0.04347(5) 0.02031(19) Uani 1 1 d .
O4 O 0.16812(10) 0.52291(8) 0.26938(4) 0.01941(19) Uani 1 1 d .
O5 O 0.43078(10) 0.79121(8) 0.35969(4) 0.0212(2) Uani 1 1 d .
O6 O -0.49464(15) 0.57625(12) -0.15968(6) 0.0510(3) Uani 1 1 d .
O7 O -0.52213(13) 0.43098(11) -0.08852(7) 0.0451(3) Uani 1 1 d .
Si1 Si -0.02260(4) 0.46978(3) 0.248090(17) 0.01780(9) Uani 1 1 d .
Si2 Si 0.48962(4) 0.71695(4) 0.423734(18) 0.02323(10) Uani 1 1 d .

loop_
_atom_site_aniso_label
_atom_site_aniso_U_11
_atom_site_aniso_U_22
_atom_site_aniso_U_33
_atom_site_aniso_U_23
_atom_site_aniso_U_13
_atom_site_aniso_U_12
C1 0.0218(6) 0.0164(6) 0.0216(6) 0.0054(5) 0.0041(5) 0.0071(5)
C2 0.0159(6) 0.0133(5) 0.0190(6) 0.0022(5) -0.0001(5) 0.0042(4)
C3 0.0148(6) 0.0125(5) 0.0169(6) 0.0018(4) -0.0019(4) 0.0031(4)
C4 0.0100(5) 0.0178(6) 0.0176(6) -0.0010(5) -0.0001(4) 0.0028(4)
C5 0.0129(5) 0.0192(6) 0.0174(6) 0.0008(5) 0.0012(4) 0.0036(5)
C6 0.0174(6) 0.0236(6) 0.0165(6) 0.0014(5) 0.0007(5) 0.0042(5)
C7 0.0238(7) 0.0285(7) 0.0175(6) -0.0021(5) 0.0029(5) 0.0097(5)
C8 0.0238(7) 0.0207(6) 0.0227(7) -0.0047(5) -0.0009(5) 0.0088(5)
C9 0.0166(6) 0.0170(6) 0.0204(6) -0.0005(5) 0.0004(5) 0.0058(5)
C10 0.0178(6) 0.0149(6) 0.0266(7) -0.0006(5) 0.0002(5) 0.0030(5)
C11 0.0143(6) 0.0205(6) 0.0279(7) -0.0035(5) -0.0015(5) 0.0017(5)
C12 0.0129(6) 0.0174(6) 0.0230(6) 0.0017(5) 0.0010(5) 0.0025(5)
C13 0.0175(6) 0.0255(7) 0.0298(7) 0.0053(6) 0.0052(5) -0.0001(5)
C14 0.0223(7) 0.0311(7) 0.0264(7) 0.0046(6) 0.0091(5) 0.0035(6)
C15 0.0151(6) 0.0175(6) 0.0161(6) 0.0028(5) 0.0023(4) 0.0058(5)
C16 0.0149(6) 0.0175(6) 0.0170(6) -0.0007(5) 0.0012(5) 0.0053(5)
C17 0.0210(6) 0.0184(6) 0.0194(6) 0.0010(5) 0.0007(5) 0.0072(5)
C18 0.0240(7) 0.0243(7) 0.0205(6) -0.0006(5) -0.0035(5) 0.0114(5)
C19 0.0180(6) 0.0237(7) 0.0247(7) -0.0071(5) -0.0052(5) 0.0052(5)
C20 0.0252(7) 0.0195(6) 0.0325(8) 0.0024(6) -0.0060(6) -0.0001(5)
C21 0.0232(7) 0.0204(6) 0.0251(7) 0.0050(5) -0.0056(5) 0.0025(5)
C22 0.0186(6) 0.0182(6) 0.0190(6) 0.0035(5) 0.0037(5) 0.0036(5)
C23 0.0218(7) 0.0240(7) 0.0381(8) 0.0004(6) -0.0023(6) 0.0083(5)
C24 0.0347(8) 0.0280(7) 0.0228(7) -0.0023(6) 0.0016(6) 0.0064(6)
C25 0.0219(6) 0.0218(6) 0.0218(7) -0.0006(5) 0.0038(5) 0.0007(5)
C26 0.0340(8) 0.0269(7) 0.0342(8) 0.0102(6) 0.0037(6) 0.0068(6)
C27 0.0243(7) 0.0305(8) 0.0392(9) -0.0031(6) 0.0094(6) -0.0008(6)
C28 0.0399(9) 0.0363(8) 0.0224(7) -0.0014(6) 0.0075(6) -0.0041(7)
C29 0.0644(12) 0.0329(9) 0.0379(9) 0.0017(7) -0.0015(8) 0.0263(8)
C30 0.0365(8) 0.0380(8) 0.0233(7) 0.0074(6) 0.0058(6) 0.0116(7)
C31 0.0267(7) 0.0514(10) 0.0211(7) -0.0002(6) -0.0022(6) 0.0157(7)
C32 0.0318(9) 0.0559(11) 0.0543(11) -0.0259(9) -0.0018(8) 0.0003(8)
C33 0.0326(9) 0.0781(14) 0.0432(10) -0.0076(10) 0.0108(8) 0.0160(9)
C34 0.0414(11) 0.120(2) 0.0528(13) 0.0319(13) -0.0173(9) 0.0173(12)
C35 0.0189(6) 0.0229(6) 0.0259(7) 0.0014(5) 0.0010(5) 0.0084(5)
C36 0.0171(6) 0.0231(7) 0.0292(7) 0.0016(5) -0.0029(5) 0.0066(5)
N1 0.0249(6) 0.0298(7) 0.0359(7) -0.0096(6) -0.0105(5) 0.0069(5)
O1 0.0270(5) 0.0226(5) 0.0185(5) 0.0019(4) 0.0022(4) 0.0048(4)
O2 0.0142(4) 0.0154(4) 0.0163(4) 0.0028(3) -0.0012(3) 0.0009(3)
O3 0.0194(4) 0.0158(4) 0.0238(5) 0.0039(4) -0.0008(4) 0.0021(3)
O4 0.0183(4) 0.0184(4) 0.0207(5) 0.0054(4) 0.0017(3) 0.0030(3)
O5 0.0199(5) 0.0252(5) 0.0176(4) 0.0022(4) -0.0014(3) 0.0055(4)
O6 0.0442(7) 0.0519(8) 0.0447(7) 0.0007(6) -0.0269(6) 0.0041(6)
O7 0.0320(6) 0.0301(6) 0.0615(8) -0.0045(6) -0.0151(6) -0.0039(5)
Si1 0.01755(18) 0.01654(17) 0.01883(18) -0.00031(13) 0.00051(13) 0.00433(13)
Si2 0.0286(2) 0.0268(2) 0.01715(18) 0.00193(14) 0.00036(14) 0.01327(16)

loop_
_atom_type_symbol
_atom_type_description
_atom_type_scat_dispersion_real
_atom_type_scat_dispersion_imag
_atom_type_scat_source
C C 0.0033 0.0016 'International Tables Vol C Tables 4.2.6.8 and 6.1.1.4'
H H 0.0000 0.0000 'International Tables Vol C Tables 4.2.6.8 and 6.1.1.4'
N N 0.0061 0.0033 'International Tables Vol C Tables 4.2.6.8 and 6.1.1.4'
O O 0.0106 0.0060 'International Tables Vol C Tables 4.2.6.8 and 6.1.1.4'
Si Si 0.0817 0.0704 'International Tables Vol C Tables 4.2.6.8 and 6.1.1.4'

loop_
_geom_angle_atom_site_label_1
_geom_angle_atom_site_label_2
_geom_angle_atom_site_label_3
_geom_angle
O1 C1 C2 127.09(12)
O1 C1 C14 125.49(12)
C2 C1 C14 107.41(11)
C3 C2 C1 126.03(11)
C3 C2 C12 124.66(11)
C1 C2 C12 109.27(10)
C2 C3 O2 121.43(11)
C2 C3 C4 123.46(11)
O2 C3 C4 115.11(10)
C5 C4 C3 120.11(11)
C5 C4 C9 125.05(11)
C3 C4 C9 114.62(10)
C4 C5 C6 121.21(11)
C4 C5 C22 122.85(11)
C6 C5 C22 115.63(11)
O5 C6 C5 106.54(10)
O5 C6 C7 109.54(10)
C5 C6 C7 111.57(10)
O5 C6 H6 109.7
C5 C6 H6 109.7
C7 C6 H6 109.7
C6 C7 C8 109.87(11)
C6 C7 H7A 109.7
C8 C7 H7A 109.7
C6 C7 H7B 109.7
C8 C7 H7B 109.7
H7A C7 H7B 108.2
C7 C8 C9 112.08(11)
C7 C8 H8A 109.2
C9 C8 H8A 109.2
C7 C8 H8B 109.2
C9 C8 H8B 109.2
H8A C8 H8B 107.9
C4 C9 C8 110.71(10)
C4 C9 C35 109.44(10)
C8 C9 C35 109.17(10)
C4 C9 C10 109.11(10)
C8 C9 C10 109.31(10)
C35 C9 C10 109.07(10)
C11 C10 C9 112.68(10)
C11 C10 H10A 109.1
C9 C10 H10A 109.1
C11 C10 H10B 109.1
C9 C10 H10B 109.1
H10A C10 H10B 107.8
C10 C11 C12 115.49(10)
C10 C11 H11A 108.4
C12 C11 H11A 108.4
C10 C11 H11B 108.4
C12 C11 H11B 108.4
H11A C11 H11B 107.5
C2 C12 C36 110.27(10)
C2 C12 C11 115.47(10)
C36 C12 C11 108.90(11)
C2 C12 C13 100.99(10)
C36 C12 C13 109.81(11)
C11 C12 C13 111.15(11)
C14 C13 C12 105.58(10)
C14 C13 H13A 110.6
C12 C13 H13A 110.6
C14 C13 H13B 110.6
C12 C13 H13B 110.6
H13A C13 H13B 108.8
C1 C14 C13 104.14(11)
C1 C14 H14A 110.9
C13 C14 H14A 110.9
C1 C14 H14B 110.9
C13 C14 H14B 110.9
H14A C14 H14B 108.9
O3 C15 O2 123.69(11)
O3 C15 C16 124.01(11)
O2 C15 C16 112.21(10)
C21 C16 C17 120.27(11)
C21 C16 C15 122.82(11)
C17 C16 C15 116.88(11)
C18 C17 C16 120.07(12)
C18 C17 H17 120.0
C16 C17 H17 120.0
C19 C18 C17 118.34(12)
C19 C18 H18 120.8
C17 C18 H18 120.8
C18 C19 C20 123.11(12)
C18 C19 N1 118.16(12)
C20 C19 N1 118.72(12)
C19 C20 C21 117.98(12)
C19 C20 H20 121.0
C21 C20 H20 121.0
C20 C21 C16 120.19(12)
C20 C21 H21 119.9
C16 C21 H21 119.9
O4 C22 C5 112.45(10)
O4 C22 H22A 109.1
C5 C22 H22A 109.1
O4 C22 H22B 109.1
C5 C22 H22B 109.1
H22A C22 H22B 107.8
Si1 C23 H23A 109.5
Si1 C23 H23B 109.5
H23A C23 H23B 109.5
Si1 C23 H23C 109.5
H23A C23 H23C 109.5
H23B C23 H23C 109.5
Si1 C24 H24A 109.5
Si1 C24 H24B 109.5
H24A C24 H24B 109.5
Si1 C24 H24C 109.5
H24A C24 H24C 109.5
H24B C24 H24C 109.5
C26 C25 C27 109.08(12)
C26 C25 C28 108.56(12)
C27 C25 C28 109.28(12)
C26 C25 Si1 110.35(10)
C27 C25 Si1 109.09(10)
C28 C25 Si1 110.46(9)
C25 C26 H26A 109.5
C25 C26 H26B 109.5
H26A C26 H26B 109.5
C25 C26 H26C 109.5
H26A C26 H26C 109.5
H26B C26 H26C 109.5
C25 C27 H27A 109.5
C25 C27 H27B 109.5
H27A C27 H27B 109.5
C25 C27 H27C 109.5
H27A C27 H27C 109.5
H27B C27 H27C 109.5
C25 C28 H28A 109.5
C25 C28 H28B 109.5
H28A C28 H28B 109.5
C25 C28 H28C 109.5
H28A C28 H28C 109.5
H28B C28 H28C 109.5
Si2 C29 H29A 109.5
Si2 C29 H29B 109.5
H29A C29 H29B 109.5
Si2 C29 H29C 109.5
H29A C29 H29C 109.5
H29B C29 H29C 109.5
Si2 C30 H30A 109.5
Si2 C30 H30B 109.5
H30A C30 H30B 109.5
Si2 C30 H30C 109.5
H30A C30 H30C 109.5
H30B C30 H30C 109.5
C33 C31 C34 109.41(16)
C33 C31 C32 107.88(16)
C34 C31 C32 109.27(17)
C33 C31 Si2 110.43(11)
C34 C31 Si2 110.35(13)
C32 C31 Si2 109.45(10)
C31 C32 H32A 109.5
C31 C32 H32B 109.5
H32A C32 H32B 109.5
C31 C32 H32C 109.5
H32A C32 H32C 109.5
H32B C32 H32C 109.5
C31 C33 H33A 109.5
C31 C33 H33B 109.5
H33A C33 H33B 109.5
C31 C33 H33C 109.5
H33A C33 H33C 109.5
H33B C33 H33C 109.5
C31 C34 H34A 109.5
C31 C34 H34B 109.5
H34A C34 H34B 109.5
C31 C34 H34C 109.5
H34A C34 H34C 109.5
H34B C34 H34C 109.5
C9 C35 H35A 109.5
C9 C35 H35B 109.5
H35A C35 H35B 109.5
C9 C35 H35C 109.5
H35A C35 H35C 109.5
H35B C35 H35C 109.5
C12 C36 H36A 109.5
C12 C36 H36B 109.5
H36A C36 H36B 109.5
C12 C36 H36C 109.5
H36A C36 H36C 109.5
H36B C36 H36C 109.5
O6 N1 O7 124.06(13)
O6 N1 C19 118.14(13)
O7 N1 C19 117.80(12)
C15 O2 C3 117.25(9)
C22 O4 Si1 125.63(8)
C6 O5 Si2 125.77(8)
O4 Si1 C23 110.63(6)
O4 Si1 C24 110.12(6)
C23 Si1 C24 108.66(7)
O4 Si1 C25 104.03(5)
C23 Si1 C25 112.07(7)
C24 Si1 C25 111.29(6)
O5 Si2 C29 109.74(7)
O5 Si2 C30 110.16(6)
C29 Si2 C30 109.55(8)
O5 Si2 C31 103.72(6)
C29 Si2 C31 111.75(8)
C30 Si2 C31 111.78(7)

loop_
_geom_bond_atom_site_label_1
_geom_bond_atom_site_label_2
_geom_bond_distance
C1 O1 1.2159(16)
C1 C2 1.4931(17)
C1 C14 1.5122(18)
C2 C3 1.3316(17)
C2 C12 1.5293(16)
C3 O2 1.4106(14)
C3 C4 1.4866(17)
C4 C5 1.3357(18)
C4 C9 1.5356(17)
C5 C6 1.5116(17)
C5 C22 1.5158(17)
C6 O5 1.4398(15)
C6 C7 1.5151(18)
C6 H6 1.0000
C7 C8 1.5205(19)
C7 H7A 0.9900
C7 H7B 0.9900
C8 C9 1.5373(18)
C8 H8A 0.9900
C8 H8B 0.9900
C9 C35 1.5415(17)
C9 C10 1.5479(17)
C10 C11 1.5322(17)
C10 H10A 0.9900
C10 H10B 0.9900
C11 C12 1.5451(18)
C11 H11A 0.9900
C11 H11B 0.9900
C12 C36 1.5365(17)
C12 C13 1.5507(18)
C13 C14 1.529(2)
C13 H13A 0.9900
C13 H13B 0.9900
C14 H14A 0.9900
C14 H14B 0.9900
C15 O3 1.2013(15)
C15 O2 1.3674(14)
C15 C16 1.4854(17)
C16 C21 1.3903(18)
C16 C17 1.3928(17)
C17 C18 1.3804(18)
C17 H17 0.9500
C18 C19 1.3789(19)
C18 H18 0.9500
C19 C20 1.381(2)
C19 N1 1.4765(17)
C20 C21 1.3855(19)
C20 H20 0.9500
C21 H21 0.9500
C22 O4 1.4276(15)
C22 H22A 0.9900
C22 H22B 0.9900
C23 Si1 1.8613(14)
C23 H23A 0.9800
C23 H23B 0.9800
C23 H23C 0.9800
C24 Si1 1.8629(14)
C24 H24A 0.9800
C24 H24B 0.9800
C24 H24C 0.9800
C25 C26 1.535(2)
C25 C27 1.5354(19)
C25 C28 1.5382(19)
C25 Si1 1.8848(14)
C26 H26A 0.9800
C26 H26B 0.9800
C26 H26C 0.9800
C27 H27A 0.9800
C27 H27B 0.9800
C27 H27C 0.9800
C28 H28A 0.9800
C28 H28B 0.9800
C28 H28C 0.9800
C29 Si2 1.8611(16)
C29 H29A 0.9800
C29 H29B 0.9800
C29 H29C 0.9800
C30 Si2 1.8642(15)
C30 H30A 0.9800
C30 H30B 0.9800
C30 H30C 0.9800
C31 C33 1.528(2)
C31 C34 1.533(2)
C31 C32 1.533(2)
C31 Si2 1.8825(16)
C32 H32A 0.9800
C32 H32B 0.9800
C32 H32C 0.9800
C33 H33A 0.9800
C33 H33B 0.9800
C33 H33C 0.9800
C34 H34A 0.9800
C34 H34B 0.9800
C34 H34C 0.9800
C35 H35A 0.9800
C35 H35B 0.9800
C35 H35C 0.9800
C36 H36A 0.9800
C36 H36B 0.9800
C36 H36C 0.9800
N1 O6 1.2222(18)
N1 O7 1.2237(18)
O4 Si1 1.6561(9)
O5 Si2 1.6485(9)
